data_7000386
loop_
_publ_author_name
'Allen, John J.'
'Barron, Andrew R.'

_publ_section_title
;
 Olefin coordination in copper(I) complexes of bis(2-pyridyl)amine
;
_journal_issue 5
_journal_name_full 'Dalton Transactions'
_journal_page_first 878
_journal_page_last 890
_journal_paper_doi 10.1039/b814829e
_journal_year 2009
_chemical_formula_moiety 'C24 H21 Cu N3, B F4'
_chemical_formula_sum 'C24 H21 B Cu F4 N3'
_chemical_formula_weight 501.79
_chemical_melting_point 430
_chemical_name_common
;(2,2'-dipyridylamine)(eta2-cis-1,2-(diphenyl)ethene)copper(i)
tetrafluoroborate
;
_chemical_name_systematic '(2,2'-dipyridylamine)(\h2-cis-1,2-(diphenyl)ethene)copper(I) tetrafluoroborate'
_space_group_IT_number 14
_symmetry_cell_setting monoclinic
_symmetry_Int_Tables_number 14
_symmetry_space_group_name_Hall '-P 2yn'
_symmetry_space_group_name_H-M 'P 1 21/n 1'
_atom_sites_solution_hydrogens geom
_atom_sites_solution_primary direct
_atom_sites_solution_secondary difmap
_audit_creation_method SHELXL-97
_cell_angle_alpha 90.00
_cell_angle_beta 116.92(3)
_cell_angle_gamma 90.00
_cell_formula_units_Z 4
_cell_length_a 10.324(2)
_cell_length_b 22.671(5)
_cell_length_c 10.923(2)
_cell_measurement_reflns_used 1680
_cell_measurement_temperature 298(2)
_cell_measurement_theta_max 15.80
_cell_measurement_theta_min 2.25
_cell_volume 2279.6(10)
_computing_cell_refinement 'SMART v5.630 (Bruker-AXS 2003)'
_computing_data_collection 'SMART v5.630 (Bruker-AXS 2003)'
_computing_data_reduction 'Bruker SAINT+ v6.45 (Bruker-AXS 2003)'
_computing_molecular_graphics 'SHELXTL v5.1'
_computing_publication_material 'SHELXTL v5.1'
_computing_structure_refinement 'SHELXTL v5.1'
_computing_structure_solution 'SHELXTL v5.1 (Bruker-AXS, 1998)'
_diffrn_ambient_pressure 101.33
_diffrn_ambient_temperature 298(2)
_diffrn_measured_fraction_theta_full 0.978
_diffrn_measured_fraction_theta_max 0.978
_diffrn_measurement_device_type 'Bruker P4'
_diffrn_measurement_method '\w scans'
_diffrn_radiation_monochromator graphite
_diffrn_radiation_probe x-ray
_diffrn_radiation_type MoK\a
_diffrn_radiation_wavelength 0.71073
_diffrn_reflns_av_R_equivalents 0.1147
_diffrn_reflns_av_sigmaI/netI 0.1523
_diffrn_reflns_limit_h_max 13
_diffrn_reflns_limit_h_min -13
_diffrn_reflns_limit_k_max 29
_diffrn_reflns_limit_k_min -30
_diffrn_reflns_limit_l_max 14
_diffrn_reflns_limit_l_min -14
_diffrn_reflns_number 27790
_diffrn_reflns_theta_full 28.34
_diffrn_reflns_theta_max 28.34
_diffrn_reflns_theta_min 1.80
_diffrn_source 'fine-focus sealed tube'
_diffrn_source_type 'Bruker SMART CCD'
_exptl_absorpt_coefficient_mu 1.007
_exptl_absorpt_correction_T_max 0.9420
_exptl_absorpt_correction_T_min 0.6435
_exptl_absorpt_correction_type multi-scan
_exptl_absorpt_process_details 'SADABS v2.10 (Bruker-AXS, 2003)'
_exptl_crystal_colour colorless
_exptl_crystal_density_diffrn 1.462
_exptl_crystal_density_method 'not measured'
_exptl_crystal_description needle
_exptl_crystal_F_000 1024
_exptl_crystal_recrystallization_method 'sat. soln in MeOH cooled to -12 deg. C for several days'
_exptl_crystal_size_max 0.48
_exptl_crystal_size_mid 0.07
_exptl_crystal_size_min 0.06
_refine_diff_density_max 0.629
_refine_diff_density_min -0.310
_refine_diff_density_rms 0.063
_refine_ls_extinction_method none
_refine_ls_goodness_of_fit_ref 0.990
_refine_ls_hydrogen_treatment constr
_refine_ls_matrix_type full
_refine_ls_number_parameters 298
_refine_ls_number_reflns 5568
_refine_ls_number_restraints 0
_refine_ls_restrained_S_all 0.990
_refine_ls_R_factor_all 0.2184
_refine_ls_R_factor_gt 0.0713
_refine_ls_shift/su_max 0.000
_refine_ls_shift/su_mean 0.000
_refine_ls_structure_factor_coef Fsqd
_refine_ls_weighting_details 'calc w=1/[\s^2^(Fo^2^)+(0.0820P)^2^+0.7302P] where P=(Fo^2^+2Fc^2^)/3'
_refine_ls_weighting_scheme calc
_refine_ls_wR_factor_gt 0.1584
_refine_ls_wR_factor_ref 0.2203
_reflns_number_gt 2098
_reflns_number_total 5568
_reflns_threshold_expression >2sigma(I)
_cod_data_source_file b814829e.txt
_cod_data_source_block dpacsbn
_cod_original_cell_volume 2279.8(8)
_cod_original_sg_symbol_H-M 'P 21/n'
_cod_database_code 7000386

loop_
_symmetry_equiv_pos_as_xyz
'x, y, z'
'-x+1/2, y+1/2, -z+1/2'
'-x, -y, -z'
'x-1/2, -y-1/2, z-1/2'

loop_
_atom_site_label
_atom_site_type_symbol
_atom_site_fract_x
_atom_site_fract_y
_atom_site_fract_z
_atom_site_U_iso_or_equiv
_atom_site_adp_type
_atom_site_occupancy
_atom_site_symmetry_multiplicity
_atom_site_calc_flag
_atom_site_refinement_flags
_atom_site_disorder_assembly
_atom_site_disorder_group
Cu1 Cu 0.66498(7) 0.10785(3) 0.00280(7) 0.0694(3) Uani 1 1 d . . .
N1 N 0.3343(5) 0.0729(2) -0.1304(5) 0.0763(13) Uani 1 1 d . . .
H1A H 0.2416 0.0687 -0.1658 0.092 Uiso 1 1 calc R . .
N2 N 0.5205(5) 0.09970(18) -0.1896(4) 0.0665(12) Uani 1 1 d . . .
N3 N 0.5432(5) 0.07738(19) 0.0841(5) 0.0684(12) Uani 1 1 d . . .
C1 C 0.3816(7) 0.0849(2) -0.2268(6) 0.0696(15) Uani 1 1 d . . .
C2 C 0.2791(7) 0.0812(3) -0.3645(6) 0.0837(17) Uani 1 1 d . . .
H2A H 0.1837 0.0705 -0.3882 0.100 Uiso 1 1 calc R . .
C3 C 0.3205(9) 0.0933(3) -0.4635(7) 0.097(2) Uani 1 1 d . . .
H3A H 0.2532 0.0917 -0.5557 0.116 Uiso 1 1 calc R . .
C4 C 0.4631(9) 0.1079(3) -0.4262(7) 0.095(2) Uani 1 1 d . . .
H4A H 0.4936 0.1163 -0.4924 0.114 Uiso 1 1 calc R . .
C5 C 0.5579(7) 0.1098(3) -0.2908(6) 0.0838(17) Uani 1 1 d . . .
H5A H 0.6546 0.1186 -0.2664 0.101 Uiso 1 1 calc R . .
C6 C 0.4020(7) 0.0662(2) 0.0104(6) 0.0644(14) Uani 1 1 d . . .
C7 C 0.3146(7) 0.0480(3) 0.0710(7) 0.0819(17) Uani 1 1 d . . .
H7A H 0.2156 0.0417 0.0177 0.098 Uiso 1 1 calc R . .
C8 C 0.3779(9) 0.0398(3) 0.2104(8) 0.0871(19) Uani 1 1 d . . .
H8A H 0.3219 0.0281 0.2530 0.104 Uiso 1 1 calc R . .
C9 C 0.5248(8) 0.0491(3) 0.2870(6) 0.0828(18) Uani 1 1 d . . .
H9A H 0.5705 0.0425 0.3813 0.099 Uiso 1 1 calc R . .
C10 C 0.6004(7) 0.0681(3) 0.2209(6) 0.0768(16) Uani 1 1 d . . .
H10A H 0.6992 0.0752 0.2735 0.092 Uiso 1 1 calc R . .
C11 C 0.8528(6) 0.1410(3) 0.0184(6) 0.0717(15) Uani 1 1 d . . .
H11A H 0.9082 0.1104 -0.0010 0.086 Uiso 1 1 calc R . .
C12 C 0.8618(6) 0.1331(3) 0.1473(6) 0.0718(16) Uani 1 1 d . . .
H12A H 0.9222 0.0989 0.1935 0.086 Uiso 1 1 calc R . .
C13 C 0.8589(6) 0.1762(3) 0.2483(6) 0.0707(15) Uani 1 1 d . . .
C14 C 0.9167(6) 0.1593(3) 0.3849(7) 0.091(2) Uani 1 1 d . . .
H14A H 0.9538 0.1214 0.4094 0.110 Uiso 1 1 calc R . .
C15 C 0.9209(8) 0.1971(5) 0.4852(7) 0.114(3) Uani 1 1 d . . .
H15A H 0.9627 0.1846 0.5761 0.137 Uiso 1 1 calc R . .
C16 C 0.8641(8) 0.2530(4) 0.4529(8) 0.097(2) Uani 1 1 d . . .
H16A H 0.8659 0.2785 0.5204 0.117 Uiso 1 1 calc R . .
C17 C 0.8044(7) 0.2703(3) 0.3170(7) 0.0894(18) Uani 1 1 d . . .
H17A H 0.7651 0.3080 0.2929 0.107 Uiso 1 1 calc R . .
C18 C 0.8018(6) 0.2332(3) 0.2172(6) 0.0761(16) Uani 1 1 d . . .
H18A H 0.7612 0.2463 0.1267 0.091 Uiso 1 1 calc R . .
C19 C 0.8460(6) 0.1961(3) -0.0588(5) 0.0659(14) Uani 1 1 d . . .
C20 C 0.9661(6) 0.2112(3) -0.0769(6) 0.0838(18) Uani 1 1 d . . .
H20A H 1.0493 0.1880 -0.0375 0.101 Uiso 1 1 calc R . .
C21 C 0.9638(8) 0.2609(3) -0.1537(7) 0.093(2) Uani 1 1 d . . .
H21A H 1.0458 0.2708 -0.1639 0.112 Uiso 1 1 calc R . .
C22 C 0.8410(8) 0.2950(3) -0.2140(6) 0.0829(17) Uani 1 1 d . . .
H22A H 0.8392 0.3279 -0.2657 0.099 Uiso 1 1 calc R . .
C23 C 0.7216(7) 0.2802(3) -0.1977(6) 0.0791(17) Uani 1 1 d . . .
H23A H 0.6380 0.3030 -0.2396 0.095 Uiso 1 1 calc R . .
C24 C 0.7229(6) 0.2317(3) -0.1195(6) 0.0724(16) Uani 1 1 d . . .
H24A H 0.6414 0.2229 -0.1076 0.087 Uiso 1 1 calc R . .
B1 B -0.0632(11) 0.0362(5) -0.2867(12) 0.110(3) Uani 1 1 d . . .
F1 F 0.0160(6) 0.0853(3) -0.2443(6) 0.186(2) Uani 1 1 d . . .
F2 F 0.0195(8) 0.0008(3) -0.3082(9) 0.231(3) Uani 1 1 d . . .
F3 F -0.0727(9) 0.0140(5) -0.1800(9) 0.296(5) Uani 1 1 d . . .
F4 F -0.1898(6) 0.0455(3) -0.3817(7) 0.218(3) Uani 1 1 d . . .

loop_
_atom_site_aniso_label
_atom_site_aniso_U_11
_atom_site_aniso_U_22
_atom_site_aniso_U_33
_atom_site_aniso_U_23
_atom_site_aniso_U_13
_atom_site_aniso_U_12
Cu1 0.0691(5) 0.0708(5) 0.0661(5) -0.0026(4) 0.0287(4) -0.0034(4)
N1 0.066(3) 0.086(3) 0.070(3) 0.002(3) 0.025(3) -0.009(3)
N2 0.072(3) 0.067(3) 0.065(3) -0.004(2) 0.034(3) -0.004(2)
N3 0.075(3) 0.066(3) 0.059(3) 0.000(2) 0.026(3) 0.000(3)
C1 0.076(4) 0.057(3) 0.067(4) -0.003(3) 0.025(3) 0.003(3)
C2 0.080(4) 0.090(4) 0.066(4) 0.001(3) 0.020(4) 0.000(3)
C3 0.101(6) 0.110(5) 0.062(4) 0.003(4) 0.022(4) 0.007(4)
C4 0.125(6) 0.100(5) 0.068(4) -0.001(4) 0.051(5) -0.011(5)
C5 0.095(5) 0.093(4) 0.066(4) -0.010(3) 0.040(4) -0.003(4)
C6 0.075(4) 0.048(3) 0.072(4) -0.003(3) 0.035(4) 0.000(3)
C7 0.083(4) 0.075(4) 0.100(5) -0.006(4) 0.053(4) -0.003(3)
C8 0.111(6) 0.082(4) 0.094(5) -0.006(4) 0.069(5) -0.008(4)
C9 0.108(6) 0.074(4) 0.068(4) 0.001(3) 0.041(4) 0.003(4)
C10 0.083(4) 0.080(4) 0.066(4) -0.005(3) 0.031(4) -0.004(3)
C11 0.061(4) 0.076(4) 0.071(4) 0.000(3) 0.024(3) 0.007(3)
C12 0.051(3) 0.082(4) 0.077(4) 0.012(3) 0.024(3) 0.014(3)
C13 0.053(3) 0.087(4) 0.062(4) 0.003(3) 0.018(3) -0.009(3)
C14 0.065(4) 0.111(5) 0.075(5) 0.020(4) 0.011(3) 0.004(4)
C15 0.105(6) 0.161(8) 0.053(4) -0.017(5) 0.015(4) -0.011(6)
C16 0.100(5) 0.103(6) 0.087(6) -0.019(4) 0.042(4) -0.020(4)
C17 0.097(5) 0.092(5) 0.092(5) -0.008(4) 0.055(4) -0.020(4)
C18 0.082(4) 0.088(5) 0.064(4) 0.002(3) 0.039(3) -0.007(4)
C19 0.056(4) 0.081(4) 0.061(3) -0.013(3) 0.027(3) -0.002(3)
C20 0.060(4) 0.116(5) 0.081(4) -0.004(4) 0.037(3) 0.003(4)
C21 0.090(5) 0.122(6) 0.086(5) 0.001(4) 0.056(4) -0.008(4)
C22 0.093(5) 0.088(4) 0.076(4) 0.002(3) 0.046(4) 0.000(4)
C23 0.077(4) 0.087(4) 0.068(4) 0.005(3) 0.028(3) 0.009(3)
C24 0.053(3) 0.088(4) 0.074(4) -0.007(3) 0.026(3) -0.005(3)
B1 0.074(6) 0.136(9) 0.114(8) -0.008(7) 0.038(6) -0.005(6)
F1 0.137(4) 0.152(4) 0.206(6) -0.025(4) 0.021(4) -0.022(4)
F2 0.249(8) 0.169(5) 0.342(10) 0.005(5) 0.191(8) 0.060(5)
F3 0.191(7) 0.498(16) 0.232(8) 0.082(9) 0.125(6) -0.059(8)
F4 0.114(4) 0.238(7) 0.199(6) 0.001(5) -0.019(4) -0.006(4)

loop_
_atom_type_symbol
_atom_type_description
_atom_type_scat_dispersion_real
_atom_type_scat_dispersion_imag
_atom_type_scat_source
C C 0.0033 0.0016 'International Tables Vol C Tables 4.2.6.8 and 6.1.1.4'
H H 0.0000 0.0000 'International Tables Vol C Tables 4.2.6.8 and 6.1.1.4'
B B 0.0013 0.0007 'International Tables Vol C Tables 4.2.6.8 and 6.1.1.4'
N N 0.0061 0.0033 'International Tables Vol C Tables 4.2.6.8 and 6.1.1.4'
F F 0.0171 0.0103 'International Tables Vol C Tables 4.2.6.8 and 6.1.1.4'
Cu Cu 0.3201 1.2651 'International Tables Vol C Tables 4.2.6.8 and 6.1.1.4'

loop_
_geom_angle_atom_site_label_1
_geom_angle_atom_site_label_2
_geom_angle_atom_site_label_3
_geom_angle
_geom_angle_site_symmetry_1
_geom_angle_site_symmetry_3
_geom_angle_publ_flag
N2 Cu1 N3 96.9(2) . . ?
N2 Cu1 C12 151.3(2) . . ?
N3 Cu1 C12 111.8(2) . . ?
N2 Cu1 C11 111.2(2) . . ?
N3 Cu1 C11 151.9(2) . . ?
C12 Cu1 C11 40.1(2) . . ?
C1 N1 C6 134.4(5) . . ?
C1 N1 H1A 112.8 . . ?
C6 N1 H1A 112.8 . . ?
C1 N2 C5 117.2(5) . . ?
C1 N2 Cu1 122.5(4) . . ?
C5 N2 Cu1 120.2(4) . . ?
C6 N3 C10 116.7(5) . . ?
C6 N3 Cu1 122.9(4) . . ?
C10 N3 Cu1 120.4(4) . . ?
N2 C1 N1 121.2(5) . . ?
N2 C1 C2 121.7(6) . . ?
N1 C1 C2 117.1(6) . . ?
C3 C2 C1 119.2(6) . . ?
C3 C2 H2A 120.4 . . ?
C1 C2 H2A 120.4 . . ?
C2 C3 C4 119.5(6) . . ?
C2 C3 H3A 120.3 . . ?
C4 C3 H3A 120.3 . . ?
C5 C4 C3 118.5(6) . . ?
C5 C4 H4A 120.7 . . ?
C3 C4 H4A 120.7 . . ?
N2 C5 C4 123.9(6) . . ?
N2 C5 H5A 118.1 . . ?
C4 C5 H5A 118.1 . . ?
N3 C6 N1 121.0(5) . . ?
N3 C6 C7 122.3(6) . . ?
N1 C6 C7 116.7(6) . . ?
C8 C7 C6 118.6(6) . . ?
C8 C7 H7A 120.7 . . ?
C6 C7 H7A 120.7 . . ?
C7 C8 C9 119.7(6) . . ?
C7 C8 H8A 120.2 . . ?
C9 C8 H8A 120.2 . . ?
C10 C9 C8 117.9(6) . . ?
C10 C9 H9A 121.1 . . ?
C8 C9 H9A 121.1 . . ?
C9 C10 N3 124.8(6) . . ?
C9 C10 H10A 117.6 . . ?
N3 C10 H10A 117.6 . . ?
C12 C11 C19 130.5(6) . . ?
C12 C11 Cu1 69.8(3) . . ?
C19 C11 Cu1 117.9(4) . . ?
C12 C11 H11A 110.6 . . ?
C19 C11 H11A 110.6 . . ?
Cu1 C11 H11A 110.6 . . ?
C11 C12 C13 131.1(6) . . ?
C11 C12 Cu1 70.0(3) . . ?
C13 C12 Cu1 114.7(4) . . ?
C11 C12 H12A 111.2 . . ?
C13 C12 H12A 111.2 . . ?
Cu1 C12 H12A 111.2 . . ?
C14 C13 C18 116.5(6) . . ?
C14 C13 C12 118.3(6) . . ?
C18 C13 C12 125.3(5) . . ?
C15 C14 C13 121.9(7) . . ?
C15 C14 H14A 119.1 . . ?
C13 C14 H14A 119.1 . . ?
C16 C15 C14 120.9(7) . . ?
C16 C15 H15A 119.5 . . ?
C14 C15 H15A 119.5 . . ?
C15 C16 C17 118.0(7) . . ?
C15 C16 H16A 121.0 . . ?
C17 C16 H16A 121.0 . . ?
C18 C17 C16 121.4(7) . . ?
C18 C17 H17A 119.3 . . ?
C16 C17 H17A 119.3 . . ?
C17 C18 C13 121.4(6) . . ?
C17 C18 H18A 119.3 . . ?
C13 C18 H18A 119.3 . . ?
C20 C19 C24 118.1(6) . . ?
C20 C19 C11 118.2(5) . . ?
C24 C19 C11 123.6(5) . . ?
C19 C20 C21 120.8(6) . . ?
C19 C20 H20A 119.6 . . ?
C21 C20 H20A 119.6 . . ?
C22 C21 C20 120.2(6) . . ?
C22 C21 H21A 119.9 . . ?
C20 C21 H21A 119.9 . . ?
C23 C22 C21 119.5(6) . . ?
C23 C22 H22A 120.3 . . ?
C21 C22 H22A 120.3 . . ?
C22 C23 C24 121.1(6) . . ?
C22 C23 H23A 119.4 . . ?
C24 C23 H23A 119.4 . . ?
C23 C24 C19 120.3(5) . . ?
C23 C24 H24A 119.9 . . ?
C19 C24 H24A 119.9 . . ?
F4 B1 F2 119.0(11) . . ?
F4 B1 F3 109.1(9) . . ?
F2 B1 F3 104.4(11) . . ?
F4 B1 F1 112.9(10) . . ?
F2 B1 F1 103.5(9) . . ?
F3 B1 F1 107.0(10) . . ?

loop_
_geom_bond_atom_site_label_1
_geom_bond_atom_site_label_2
_geom_bond_distance
_geom_bond_site_symmetry_2
_geom_bond_publ_flag
Cu1 N2 1.959(5) . ?
Cu1 N3 1.964(5) . ?
Cu1 C12 2.011(6) . ?
Cu1 C11 2.013(5) . ?
N1 C1 1.373(7) . ?
N1 C6 1.380(7) . ?
N1 H1A 0.8600 . ?
N2 C1 1.345(7) . ?
N2 C5 1.346(7) . ?
N3 C6 1.332(7) . ?
N3 C10 1.353(7) . ?
C1 C2 1.396(8) . ?
C2 C3 1.359(8) . ?
C2 H2A 0.9300 . ?
C3 C4 1.378(9) . ?
C3 H3A 0.9300 . ?
C4 C5 1.355(8) . ?
C4 H4A 0.9300 . ?
C5 H5A 0.9300 . ?
C6 C7 1.401(8) . ?
C7 C8 1.371(8) . ?
C7 H7A 0.9300 . ?
C8 C9 1.376(8) . ?
C8 H8A 0.9300 . ?
C9 C10 1.352(8) . ?
C9 H9A 0.9300 . ?
C10 H10A 0.9300 . ?
C11 C12 1.380(7) . ?
C11 C19 1.491(8) . ?
C11 H11A 0.9800 . ?
C12 C13 1.485(8) . ?
C12 H12A 0.9800 . ?
C13 C14 1.387(8) . ?
C13 C18 1.397(8) . ?
C14 C15 1.376(9) . ?
C14 H14A 0.9300 . ?
C15 C16 1.375(10) . ?
C15 H15A 0.9300 . ?
C16 C17 1.381(9) . ?
C16 H16A 0.9300 . ?
C17 C18 1.367(8) . ?
C17 H17A 0.9300 . ?
C18 H18A 0.9300 . ?
C19 C20 1.385(8) . ?
C19 C24 1.393(7) . ?
C20 C21 1.398(8) . ?
C20 H20A 0.9300 . ?
C21 C22 1.372(9) . ?
C21 H21A 0.9300 . ?
C22 C23 1.365(8) . ?
C22 H22A 0.9300 . ?
C23 C24 1.389(7) . ?
C23 H23A 0.9300 . ?
C24 H24A 0.9300 . ?
B1 F4 1.266(10) . ?
B1 F2 1.269(11) . ?
B1 F3 1.313(11) . ?
B1 F1 1.335(11) . ?

loop_
_geom_hbond_atom_site_label_D
_geom_hbond_atom_site_label_H
_geom_hbond_atom_site_label_A
_geom_hbond_distance_DH
_geom_hbond_distance_HA
_geom_hbond_distance_DA
_geom_hbond_angle_DHA
_geom_hbond_site_symmetry_A
N1 H1A F1 0.86 2.12 2.954(7) 163.1 .

loop_
_geom_torsion_atom_site_label_1
_geom_torsion_atom_site_label_2
_geom_torsion_atom_site_label_3
_geom_torsion_atom_site_label_4
_geom_torsion
_geom_torsion_site_symmetry_1
_geom_torsion_site_symmetry_2
_geom_torsion_site_symmetry_3
_geom_torsion_site_symmetry_4
_geom_torsion_publ_flag
N3 N2 C11 C12 -2.6(4) . . . . ?
N3 Cu1 N2 C1 7.8(4) . . . . ?
C12 Cu1 N2 C1 -168.8(5) . . . . ?
C11 Cu1 N2 C1 -172.3(4) . . . . ?
N3 Cu1 N2 C5 -173.1(4) . . . . ?
C12 Cu1 N2 C5 10.3(7) . . . . ?
C11 Cu1 N2 C5 6.8(5) . . . . ?
N2 Cu1 N3 C6 -8.5(4) . . . . ?
C12 Cu1 N3 C6 169.7(4) . . . . ?
C11 Cu1 N3 C6 171.8(4) . . . . ?
N2 Cu1 N3 C10 173.1(4) . . . . ?
C12 Cu1 N3 C10 -8.7(5) . . . . ?
C11 Cu1 N3 C10 -6.6(7) . . . . ?
C5 N2 C1 N1 179.0(5) . . . . ?
Cu1 N2 C1 N1 -1.9(7) . . . . ?
C5 N2 C1 C2 -1.2(8) . . . . ?
Cu1 N2 C1 C2 177.9(4) . . . . ?
C6 N1 C1 N2 -7.8(9) . . . . ?
C6 N1 C1 C2 172.3(6) . . . . ?
N2 C1 C2 C3 -0.6(9) . . . . ?
N1 C1 C2 C3 179.2(5) . . . . ?
C1 C2 C3 C4 1.2(10) . . . . ?
C2 C3 C4 C5 -0.1(10) . . . . ?
C1 N2 C5 C4 2.4(8) . . . . ?
Cu1 N2 C5 C4 -176.7(5) . . . . ?
C3 C4 C5 N2 -1.8(10) . . . . ?
C10 N3 C6 N1 -178.4(5) . . . . ?
Cu1 N3 C6 N1 3.2(7) . . . . ?
C10 N3 C6 C7 2.6(7) . . . . ?
Cu1 N3 C6 C7 -175.9(4) . . . . ?
C1 N1 C6 N3 7.1(9) . . . . ?
C1 N1 C6 C7 -173.8(6) . . . . ?
N3 C6 C7 C8 -2.0(8) . . . . ?
N1 C6 C7 C8 178.9(5) . . . . ?
C6 C7 C8 C9 -0.5(9) . . . . ?
C7 C8 C9 C10 2.2(9) . . . . ?
C8 C9 C10 N3 -1.6(9) . . . . ?
C6 N3 C10 C9 -0.8(8) . . . . ?
Cu1 N3 C10 C9 177.7(4) . . . . ?
N2 Cu1 C11 C12 177.4(3) . . . . ?
N3 Cu1 C11 C12 -2.9(6) . . . . ?
N2 Cu1 C11 C19 51.3(5) . . . . ?
N3 Cu1 C11 C19 -129.0(4) . . . . ?
C12 Cu1 C11 C19 -126.1(6) . . . . ?
C19 C11 C12 C13 4.2(10) . . . . ?
Cu1 C11 C12 C13 -105.8(6) . . . . ?
C19 C11 C12 Cu1 110.0(6) . . . . ?
N2 Cu1 C12 C11 -5.1(6) . . . . ?
N3 Cu1 C12 C11 178.5(3) . . . . ?
N2 Cu1 C12 C13 122.0(5) . . . . ?
N3 Cu1 C12 C13 -54.4(5) . . . . ?
C11 Cu1 C12 C13 127.1(6) . . . . ?
C11 C12 C13 C14 -159.0(6) . . . . ?
Cu1 C12 C13 C14 116.6(5) . . . . ?
C11 C12 C13 C18 21.1(9) . . . . ?
Cu1 C12 C13 C18 -63.3(7) . . . . ?
C18 C13 C14 C15 -1.4(9) . . . . ?
C12 C13 C14 C15 178.7(6) . . . . ?
C13 C14 C15 C16 1.6(11) . . . . ?
C14 C15 C16 C17 -0.7(11) . . . . ?
C15 C16 C17 C18 -0.2(10) . . . . ?
C16 C17 C18 C13 0.3(10) . . . . ?
C14 C13 C18 C17 0.5(9) . . . . ?
C12 C13 C18 C17 -179.6(5) . . . . ?
C12 C11 C19 C20 109.2(7) . . . . ?
Cu1 C11 C19 C20 -164.3(4) . . . . ?
C12 C11 C19 C24 -74.1(8) . . . . ?
Cu1 C11 C19 C24 12.4(7) . . . . ?
C24 C19 C20 C21 0.2(8) . . . . ?
C11 C19 C20 C21 177.1(5) . . . . ?
C19 C20 C21 C22 -1.0(9) . . . . ?
C20 C21 C22 C23 0.4(10) . . . . ?
C21 C22 C23 C24 0.9(9) . . . . ?
C22 C23 C24 C19 -1.7(8) . . . . ?
C20 C19 C24 C23 1.1(8) . . . . ?
C11 C19 C24 C23 -175.6(5) . . . . ?
